data_7129750
loop_
_publ_author_name
'Shen, Yongbing'
'Sugimoto, Kunihisa'
'Yamashita, Satoshi'
'Yoshida, Takefumi'
'Nakazawa, Yasuhiro'
'Breedlove, Brian. K.'
'Zhang, Haitao'
'Yamashita, Masahiro'

_publ_section_title
;
 Melamine-Induced Synthesis of a Structurally Perfect Kagom\'e
 Antiferromagnet
;
_journal_name_full 'Chemical Communications'
_journal_paper_doi 10.1039/D2CC00416J
_journal_year 2022
_chemical_formula_moiety 'C60 H48 Cu3 N12, 3(F6 Si), 8(C3 H6 N6)'
_chemical_formula_sum 'C84 H96 Cu3 F18 N60 Si3'
_chemical_formula_weight 2563.09
_space_group_crystal_system hexagonal
_space_group_IT_number 192
_space_group_name_Hall '-P 6 2c'
_space_group_name_H-M_alt 'P 6/m c c'
_atom_sites_solution_hydrogens geom
_audit_creation_date 2022-02-13
_audit_creation_method
;
Olex2 1.5
(compiled 2021.07.19 svn.r715e62df for OlexSys, GUI svn.r6383)
;
_audit_update_record
;
2022-02-14 deposited with the CCDC.	2022-02-22 downloaded from the CCDC.
;
_cell_angle_alpha 90
_cell_angle_beta 90
_cell_angle_gamma 120
_cell_formula_units_Z 2
_cell_length_a 22.00424(17)
_cell_length_b 22.00424(17)
_cell_length_c 16.8320(2)
_cell_measurement_reflns_used 40773
_cell_measurement_temperature 80
_cell_measurement_theta_max 21.6320
_cell_measurement_theta_min 1.5370
_cell_volume 7057.96(11)
_computing_cell_refinement 'CrysAlisPro 1.171.41.93a (Rigaku OD, 2020)'
_computing_data_collection 'CrysAlisPro 1.171.41.93a (Rigaku OD, 2020)'
_computing_data_reduction 'CrysAlisPro 1.171.41.93a (Rigaku OD, 2020)'
_computing_molecular_graphics 'Olex2 1.5 (Dolomanov et al., 2009)'
_computing_publication_material 'Olex2 1.5 (Dolomanov et al., 2009)'
_computing_structure_refinement 'SHELXL 2018/3 (Sheldrick, 2015)'
_diffrn_ambient_temperature 80
_diffrn_detector 'Hybrid Pixel Array Detector'
_diffrn_detector_area_resol_mean 5.8140
_diffrn_measured_fraction_theta_full 0.998
_diffrn_measured_fraction_theta_max 0.942
_diffrn_measurement_details
;
List of Runs (angles in degrees, time in seconds):

  # Type    Start    End  Width  t~exp~   \w     \q     \k     \f   Frames
#--------------------------------------------------------------------------
  1  \w      0.00 180.00   0.50    1.00    --    0.00  45.00   0.00  360
  2  \w      0.00 180.00   0.50    1.00    --    0.00  45.00 -90.00  360
;
_diffrn_measurement_device 'abstract diffractometer'
_diffrn_measurement_device_type 'esperanto-CrysAlisPro-abstract goniometer imported esperanto images'
_diffrn_measurement_method '\w scans'
_diffrn_orient_matrix_type 'CrysAlisPro convention (1999,Acta A55,543-557)'
_diffrn_orient_matrix_UB_11 0.0176765000
_diffrn_orient_matrix_UB_12 0.0106314000
_diffrn_orient_matrix_UB_13 -0.0140479000
_diffrn_orient_matrix_UB_21 0.0123741000
_diffrn_orient_matrix_UB_22 0.0067436000
_diffrn_orient_matrix_UB_23 0.0201759000
_diffrn_orient_matrix_UB_31 0.0020749000
_diffrn_orient_matrix_UB_32 -0.0176327000
_diffrn_orient_matrix_UB_33 -0.0007558000
_diffrn_radiation_monochromator synchrotron
_diffrn_radiation_probe x-ray
_diffrn_radiation_type synchrotron
_diffrn_radiation_wavelength 0.4132
_diffrn_reflns_av_R_equivalents 0.0711
_diffrn_reflns_av_unetI/netI 0.0385
_diffrn_reflns_Laue_measured_fraction_full 0.998
_diffrn_reflns_Laue_measured_fraction_max 0.942
_diffrn_reflns_limit_h_max 39
_diffrn_reflns_limit_h_min -38
_diffrn_reflns_limit_k_max 38
_diffrn_reflns_limit_k_min -37
_diffrn_reflns_limit_l_max 29
_diffrn_reflns_limit_l_min -29
_diffrn_reflns_number 180051
_diffrn_reflns_point_group_measured_fraction_full 0.998
_diffrn_reflns_point_group_measured_fraction_max 0.942
_diffrn_reflns_theta_full 14.354
_diffrn_reflns_theta_max 21.797
_diffrn_reflns_theta_min 1.538
_diffrn_source synchrotron
_exptl_absorpt_coefficient_mu 0.137
_exptl_absorpt_correction_T_max 1.00000
_exptl_absorpt_correction_T_min 0.25594
_exptl_absorpt_correction_type multi-scan
_exptl_absorpt_process_details
;
CrysAlisPro 1.171.41.93a (Rigaku Oxford Diffraction, 2020)
Empirical absorption correction using spherical harmonics,
implemented in SCALE3 ABSPACK scaling algorithm.
;
_exptl_crystal_colour 'dark purplish'
_exptl_crystal_density_diffrn 1.206
_exptl_crystal_density_method 'not measured'
_exptl_crystal_description 'hexagonal prism'
_exptl_crystal_F_000 2622
_exptl_crystal_size_max 0.04
_exptl_crystal_size_mid 0.04
_exptl_crystal_size_min 0.03
_refine_diff_density_max 0.533
_refine_diff_density_min -1.414
_refine_diff_density_rms 0.074
_refine_ls_extinction_method none
_refine_ls_goodness_of_fit_ref 1.120
_refine_ls_hydrogen_treatment constr
_refine_ls_matrix_type full
_refine_ls_number_parameters 173
_refine_ls_number_reflns 6930
_refine_ls_number_restraints 147
_refine_ls_restrained_S_all 1.138
_refine_ls_R_factor_all 0.0700
_refine_ls_R_factor_gt 0.0609
_refine_ls_shift/su_max 0.000
_refine_ls_shift/su_mean 0.000
_refine_ls_structure_factor_coef Fsqd
_refine_ls_weighting_details 'w=1/[\s^2^(Fo^2^)+(0.0530P)^2^+6.8395P] where P=(Fo^2^+2Fc^2^)/3'
_refine_ls_weighting_scheme calc
_refine_ls_wR_factor_gt 0.1506
_refine_ls_wR_factor_ref 0.1544
_reflns_Friedel_coverage 0.000
_reflns_number_gt 6035
_reflns_number_total 6930
_reflns_threshold_expression 'I > 2\s(I)'
_cod_data_source_file d2cc00416j2.cif
_cod_data_source_block 210728_yamashita__autored
_cod_original_cell_volume 7057.97(14)
_cod_database_code 7129750
_shelx_shelxl_version_number 2018/3
_chemical_oxdiff_formula 'C56 H60 B7.83 Cu2 F8 N40 O5.74 Si0.33'
_shelx_space_group_comment
;
The symmetry employed for this shelxl refinement is uniquely defined
by the following loop, which should always be used as a source of
symmetry information in preference to the above space-group names.
They are only intended as comments.
;
_olex2_refinement_description
;
1. Fixed Uiso
 At 1.2 times of:
  All C(H) groups, All N(H,H) groups
2. Uiso/Uaniso restraints and constraints
Uanis(C7) \\sim Ueq, Uanis(N7) \\sim Ueq, Uanis(C8) \\sim Ueq, Uanis(N6) \\sim
Ueq, Uanis(N5) \\sim Ueq, Uanis(N2) \\sim Ueq, Uanis(N3) \\sim Ueq, Uanis(C9)
\\sim Ueq, Uanis(N10) \\sim Ueq, Uanis(N6) \\sim Ueq: with sigma of 0.1 and
sigma for terminal atoms of 0.2
Uanis(C8) \\sim Ueq: with sigma of 0.001 and sigma for terminal atoms of 0.002
Uanis(N2) = Uanis(N3) = Uanis(N10) = Uanis(N5) = Uanis(C8) = Uanis(N6) =
Uanis(C7) = Uanis(N7) = Uanis(C9)
3. Rigid body (RIGU) restrains
 N3, N7, C8, C7, N6, N5, N2, C9, N10
 with sigma for 1-2 distances of 0.001 and sigma for 1-3 distances of 0.001
 N3A, C7A, N5A, N2A, C9A, N10A
 with sigma for 1-2 distances of 0.001 and sigma for 1-3 distances of 0.001
4. Others
 Fixed Sof: N5(0.25) N2(0.25) H2A(0.25) H2B(0.25) C7(0.25) N3(0.25) C9(0.25)
 N10(0.25) H10A(0.25) H10B(0.25) C9A(0.25) C7A(0.25) N5A(0.25) N2A(0.25)
 H2AA(0.25) H2AB(0.25) N3A(0.25) N10A(0.25) H10C(0.25) H10D(0.25)
5.a Aromatic/amide H refined with riding coordinates:
 C5(H5), C4(H4), C1(H1), C2(H2)
5.b X=CH2 refined with riding coordinates:
 N6(H6A,H6B), N8(H8A,H8B), N2(H2A,H2B), N10(H10A,H10B), N2A(H2AA,H2AB),
 N10A(H10C,H10D)
;
_smtbx_masks_void_probe_radius 1.2
_smtbx_masks_void_truncation_radius 1.2
_olex2_submission_special_instructions 'No special instructions were received'
_oxdiff_exptl_absorpt_empirical_details
;
Empirical correction (ABSPACK) includes:
- Absorption correction using spherical harmonics
- Frame scaling
- Detector area scaling
;
_oxdiff_exptl_absorpt_empirical_full_max 2.327
_oxdiff_exptl_absorpt_empirical_full_min 0.617

loop_
_space_group_symop_operation_xyz
'x, y, z'
'-y, x-y, z'
'-x+y, -x, z'
'-x, -y, z'
'y, -x+y, z'
'x-y, x, z'
'y, x, -z+1/2'
'x-y, -y, -z+1/2'
'-x, -x+y, -z+1/2'
'-y, -x, -z+1/2'
'-x+y, y, -z+1/2'
'x, x-y, -z+1/2'
'-x, -y, -z'
'y, -x+y, -z'
'x-y, x, -z'
'x, y, -z'
'-y, x-y, -z'
'-x+y, -x, -z'
'-y, -x, z-1/2'
'-x+y, y, z-1/2'
'x, x-y, z-1/2'
'y, x, z-1/2'
'x-y, -y, z-1/2'
'-x, -x+y, z-1/2'

loop_
_atom_site_label
_atom_site_type_symbol
_atom_site_fract_x
_atom_site_fract_y
_atom_site_fract_z
_atom_site_U_iso_or_equiv
_atom_site_adp_type
_atom_site_occupancy
_atom_site_site_symmetry_order
_atom_site_calc_flag
_atom_site_refinement_flags_posn
_atom_site_refinement_flags_adp
_atom_site_refinement_flags_occupancy
_atom_site_disorder_assembly
_atom_site_disorder_group
Cu1 Cu 0.500000 0.500000 0.750000 0.01372(7) Uani 1 4 d S T P . .
Si1 Si 0.500000 1.000000 0.500000 0.01216(11) Uani 1 4 d S T P . .
F2 F 0.44692(5) 0.91239(5) 0.500000 0.01577(18) Uani 1 2 d S T P . .
F3 F 0.57053(5) 0.98955(5) 0.500000 0.0218(2) Uani 1 2 d S T P . .
F1 F 0.500000 1.000000 0.60130(8) 0.0221(2) Uani 1 2 d S T P . .
N7 N 0.60794(8) 0.81358(7) 0.500000 0.01908(15) Uani 1 2 d S TU P . .
N9 N 0.39717(7) 0.66761(7) 0.500000 0.0158(2) Uani 1 2 d S T P . .
N1 N 0.52428(6) 0.60161(5) 0.74572(7) 0.01816(18) Uani 1 1 d . . . . .
N6 N 0.56882(8) 0.69560(7) 0.500000 0.01908(15) Uani 1 2 d S TU P . .
H6A H 0.576154 0.660699 0.500000 0.023 Uiso 1 2 calc R U P A .
H6B H 0.526592 0.688265 0.500000 0.023 Uiso 1 2 calc R U P . .
N8 N 0.45306(8) 0.78794(7) 0.500000 0.0249(4) Uani 1 2 d S T P . .
H8A H 0.492386 0.788427 0.500000 0.030 Uiso 1 2 calc R U P . .
H8B H 0.452577 0.826780 0.500000 0.030 Uiso 1 2 calc R U P . .
C10 C 0.39220(8) 0.72632(8) 0.500000 0.0158(3) Uani 1 2 d S T P . .
N5 N 0.6865(4) 0.7697(4) 0.500000 0.01908(15) Uani 0.5 2 d S TU P A 1
N2 N 0.6544(7) 0.9320(6) 0.500000 0.01908(15) Uani 0.5 2 d S TU P A 1
H2A H 0.612457 0.925443 0.500000 0.023 Uiso 0.5 2 calc R U P A 1
H2B H 0.689785 0.973995 0.500000 0.023 Uiso 0.5 2 calc R U P A 1
C8 C 0.62284(9) 0.76096(8) 0.500000 0.01908(15) Uani 1 2 d S TU P A .
C5 C 0.54958(8) 0.64341(7) 0.80972(9) 0.0253(3) Uani 1 1 d . . . . .
H5 H 0.564605 0.628088 0.852998 0.030 Uiso 1 1 calc R U . . .
C4 C 0.55417(9) 0.70864(7) 0.81375(9) 0.0268(3) Uani 1 1 d . . . . .
H4 H 0.571034 0.735806 0.859444 0.032 Uiso 1 1 calc R U . . .
C3 C 0.53335(8) 0.73297(7) 0.74890(9) 0.0222(2) Uani 1 1 d . . . . .
C7 C 0.6648(7) 0.8765(7) 0.500000 0.01908(15) Uani 0.5 2 d S TU P A 1
C1 C 0.50384(9) 0.62465(7) 0.68269(8) 0.0243(3) Uani 1 1 d . . . . .
H1 H 0.486404 0.595996 0.638146 0.029 Uiso 1 1 calc R U . . .
C2 C 0.50786(9) 0.68985(7) 0.68183(8) 0.0259(3) Uani 1 1 d . . . . .
H2 H 0.493776 0.704549 0.637215 0.031 Uiso 1 1 calc R U . . .
N3 N 0.7325(2) 0.8934(2) 0.500000 0.01908(15) Uani 0.5 2 d S TU P A 1
C9 C 0.7399(3) 0.8361(2) 0.500000 0.01908(15) Uani 0.5 2 d S TU P A 1
N10 N 0.80572(17) 0.84775(17) 0.500000 0.01908(15) Uani 0.5 2 d S TU P A 1
H10A H 0.813175 0.812927 0.500000 0.023 Uiso 0.5 2 calc R U P A 1
H10B H 0.840540 0.890020 0.500000 0.023 Uiso 0.5 2 calc R U P A 1
C9A C 0.7395(3) 0.8364(3) 0.5288(3) 0.0124(6) Uani 0.25 1 d . . P A -1
C7A C 0.6652(6) 0.8799(5) 0.5171(3) 0.0129(9) Uani 0.25 1 d . . P A -1
N5A N 0.6882(4) 0.7680(4) 0.5212(3) 0.0124(6) Uani 0.25 1 d . . P A -1
N2A N 0.6536(6) 0.9334(6) 0.5202(3) 0.0143(7) Uani 0.25 1 d . . P A -1
H2AA H 0.687744 0.974965 0.529772 0.017 Uiso 0.25 1 calc R U P A -1
H2AB H 0.612027 0.926564 0.512649 0.017 Uiso 0.25 1 calc R U P A -1
N3A N 0.7310(2) 0.8927(2) 0.5292(2) 0.0129(6) Uani 0.25 1 d . . P A -1
N10A N 0.8053(2) 0.8476(2) 0.5375(2) 0.0143(6) Uani 0.25 1 d . . P A -1
H10C H 0.839930 0.889670 0.543060 0.017 Uiso 0.25 1 calc R U P A -1
H10D H 0.812672 0.812734 0.537582 0.017 Uiso 0.25 1 calc R U P A -1

loop_
_atom_site_aniso_label
_atom_site_aniso_U_11
_atom_site_aniso_U_22
_atom_site_aniso_U_33
_atom_site_aniso_U_23
_atom_site_aniso_U_13
_atom_site_aniso_U_12
Cu1 0.00952(9) 0.00952(9) 0.02546(14) 0.000 0.000 0.00726(8)
Si1 0.0063(2) 0.0064(2) 0.0236(3) 0.000 0.000 0.00307(17)
F2 0.0093(4) 0.0066(3) 0.0303(5) 0.000 0.000 0.0031(3)
F3 0.0084(4) 0.0114(4) 0.0470(7) 0.000 0.000 0.0059(3)
F1 0.0211(5) 0.0121(4) 0.0250(5) 0.000 0.000 0.0022(4)
N7 0.0135(3) 0.0095(3) 0.0349(4) 0.000 0.000 0.0062(2)
N9 0.0087(5) 0.0087(5) 0.0306(7) 0.000 0.000 0.0050(4)
N1 0.0192(4) 0.0139(4) 0.0250(5) 0.0008(3) 0.0010(4) 0.0109(3)
N6 0.0135(3) 0.0095(3) 0.0349(4) 0.000 0.000 0.0062(2)
N8 0.0086(5) 0.0076(5) 0.0569(11) 0.000 0.000 0.0029(4)
C10 0.0086(5) 0.0097(5) 0.0283(8) 0.000 0.000 0.0040(4)
N5 0.0135(3) 0.0095(3) 0.0349(4) 0.000 0.000 0.0062(2)
N2 0.0135(3) 0.0095(3) 0.0349(4) 0.000 0.000 0.0062(2)
C8 0.0135(3) 0.0095(3) 0.0349(4) 0.000 0.000 0.0062(2)
C5 0.0346(7) 0.0160(5) 0.0309(6) -0.0036(4) -0.0115(5) 0.0167(5)
C4 0.0385(7) 0.0156(5) 0.0309(6) -0.0058(5) -0.0127(6) 0.0170(5)
C3 0.0345(6) 0.0151(4) 0.0239(5) 0.0009(4) 0.0016(5) 0.0177(5)
C7 0.0135(3) 0.0095(3) 0.0349(4) 0.000 0.000 0.0062(2)
C1 0.0413(8) 0.0191(5) 0.0219(5) -0.0010(4) 0.0006(5) 0.0222(5)
C2 0.0474(8) 0.0222(5) 0.0201(5) 0.0002(4) -0.0004(5) 0.0264(6)
N3 0.0135(3) 0.0095(3) 0.0349(4) 0.000 0.000 0.0062(2)
C9 0.0135(3) 0.0095(3) 0.0349(4) 0.000 0.000 0.0062(2)
N10 0.0135(3) 0.0095(3) 0.0349(4) 0.000 0.000 0.0062(2)
C9A 0.0124(11) 0.0124(11) 0.0135(15) -0.0035(15) -0.0016(15) 0.0071(9)
C7A 0.0092(11) 0.0046(16) 0.024(2) -0.0020(19) 0.000(2) 0.0030(12)
N5A 0.0108(11) 0.0101(11) 0.0188(15) 0.0005(17) -0.0062(17) 0.0072(9)
N2A 0.0118(13) 0.0059(12) 0.0268(19) -0.001(3) 0.003(3) 0.0055(10)
N3A 0.0096(11) 0.0108(11) 0.0184(15) -0.0019(15) 0.0014(15) 0.0053(10)
N10A 0.0118(11) 0.0123(13) 0.0207(16) -0.0047(14) -0.0043(12) 0.0074(10)

loop_
_atom_type_symbol
_atom_type_description
_atom_type_scat_dispersion_real
_atom_type_scat_dispersion_imag
_atom_type_scat_source
C C -0.0011 0.0005 'International Tables Vol C Tables 4.2.6.8 and 6.1.1.4'
H H 0.0000 0.0000 'International Tables Vol C Tables 4.2.6.8 and 6.1.1.4'
Cu Cu 0.1856 0.4705 'International Tables Vol C Tables 4.2.6.8 and 6.1.1.4'
F F -0.0002 0.0031 'International Tables Vol C Tables 4.2.6.8 and 6.1.1.4'
N N -0.0015 0.0010 'International Tables Vol C Tables 4.2.6.8 and 6.1.1.4'
Si Si 0.0158 0.0229 'International Tables Vol C Tables 4.2.6.8 and 6.1.1.4'

loop_
_geom_angle_atom_site_label_1
_geom_angle_atom_site_label_2
_geom_angle_atom_site_label_3
_geom_angle
_geom_angle_site_symmetry_1
_geom_angle_site_symmetry_3
_geom_angle_publ_flag
N1 Cu1 N1 86.53(6) 7_556 4_665 ?
N1 Cu1 N1 86.53(6) 10_666 . ?
N1 Cu1 N1 93.62(6) 7_556 . ?
N1 Cu1 N1 175.92(7) 7_556 10_666 ?
N1 Cu1 N1 93.62(6) 4_665 10_666 ?
N1 Cu1 N1 175.92(7) 4_665 . ?
F2 Si1 F2 180.00(7) 13_676 . ?
F2 Si1 F1 90.0 . . ?
F2 Si1 F1 90.0 13_676 13_676 ?
F2 Si1 F1 90.0 13_676 . ?
F2 Si1 F1 90.0 . 13_676 ?
F3 Si1 F2 89.84(5) 13_676 . ?
F3 Si1 F2 90.16(5) . . ?
F3 Si1 F2 89.84(5) . 13_676 ?
F3 Si1 F2 90.16(5) 13_676 13_676 ?
F3 Si1 F3 180.0 13_676 . ?
F3 Si1 F1 90.0 . . ?
F3 Si1 F1 90.0 13_676 . ?
F3 Si1 F1 90.0 13_676 13_676 ?
F3 Si1 F1 90.0 . 13_676 ?
F1 Si1 F1 180.0 . 13_676 ?
C8 N7 C7A 114.6(4) . . ?
C7 N7 C8 112.9(5) . . ?
C7 N7 C7A 12.0(3) . . ?
C10 N9 C10 113.36(14) . 3_565 ?
C5 N1 Cu1 121.20(9) . . ?
C5 N1 C1 118.45(10) . . ?
C1 N1 Cu1 119.38(9) . . ?
H6A N6 H6B 120.0 . . ?
C8 N6 H6A 120.0 . . ?
C8 N6 H6B 120.0 . . ?
H8A N8 H8B 120.0 . . ?
C10 N8 H8A 120.0 . . ?
C10 N8 H8B 120.0 . . ?
N9 C10 N9 126.64(14) . 2_665 ?
N8 C10 N9 116.59(14) . . ?
N8 C10 N9 116.77(14) . 2_665 ?
C8 N5 C9 116.6(6) . . ?
C8 N5 C9A 114.4(6) . . ?
C9 N5 C9A 19.9(2) . . ?
H2A N2 H2B 120.0 . . ?
C7 N2 H2A 120.0 . . ?
C7 N2 H2B 120.0 . . ?
C7A N2 H2A 120.0 . . ?
C7A N2 H2B 118.4 . . ?
C7A N2 C7 12.7(2) . . ?
N7 C8 N5A 125.1(3) . . ?
N6 C8 N7 117.23(15) . . ?
N6 C8 N5A 115.4(3) . . ?
N5 C8 N7 124.8(4) . . ?
N5 C8 N6 117.9(4) . . ?
N5 C8 N5A 14.7(2) . . ?
N1 C5 H5 118.7 . . ?
N1 C5 C4 122.52(13) . . ?
C4 C5 H5 118.7 . . ?
C5 C4 H4 120.3 . . ?
C5 C4 C3 119.46(13) . . ?
C3 C4 H4 120.3 . . ?
C4 C3 C3 122.01(15) . 12_566 ?
C4 C3 C2 118.03(11) . . ?
C2 C3 C3 119.85(15) . 12_566 ?
N7 C7 N2 116.7(11) . . ?
N7 C7 N3 128.8(9) . . ?
N7 C7 N2A 115.5(10) . . ?
N7 C7 N3A 125.6(8) . . ?
N2 C7 N2A 13.8(3) . . ?
N2 C7 N3A 113.2(10) . . ?
N3 C7 N2 114.6(11) . . ?
N3 C7 N2A 114.2(11) . . ?
N3 C7 N3A 20.5(3) . . ?
N3A C7 N2A 107.8(9) . . ?
N1 C1 H1 118.8 . . ?
N1 C1 C2 122.34(13) . . ?
C2 C1 H1 118.8 . . ?
C3 C2 H2 120.4 . . ?
C1 C2 C3 119.19(13) . . ?
C1 C2 H2 120.4 . . ?
C7 N3 C9 112.2(6) . . ?
C7 N3 C9A 110.6(6) . . ?
C7 N3 C7A 12.3(3) . . ?
C9 N3 C9A 19.95(18) . . ?
C9 N3 C7A 114.6(6) . . ?
C7A N3 C9A 108.4(5) . . ?
N5 C9 N3 124.6(6) . . ?
N5 C9 N5A 15.00(18) . . ?
N5 C9 N3A 121.2(5) . . ?
N5 C9 N10A 115.8(4) . . ?
N3 C9 N5A 125.9(5) . . ?
N3 C9 N3A 20.01(18) . . ?
N3 C9 N10A 113.8(4) . . ?
N10 C9 N5 118.9(5) . . ?
N10 C9 N3 116.5(4) . . ?
N10 C9 N5A 115.2(4) . . ?
N10 C9 N3A 115.9(4) . . ?
N10 C9 N10A 25.41(18) . . ?
N5A C9 N3A 116.7(4) . . ?
N5A C9 N10A 106.0(4) . . ?
N3A C9 N10A 104.4(3) . . ?
C9 N10 H10A 120.0 . . ?
C9 N10 H10B 120.0 . . ?
C9 N10 C9A 19.80(18) . . ?
H10A N10 H10B 120.0 . . ?
C9A N10 H10A 118.3 . . ?
C9A N10 H10B 117.8 . . ?
N10A N10 C9 89.3(5) . . ?
N10A N10 H10A 90.3 . . ?
N10A N10 H10B 90.4 . . ?
N10A N10 C9A 69.5(5) . . ?
N5 C9A N10 107.5(4) . . ?
N3 C9A N5 113.4(4) . . ?
N3 C9A N10 106.3(4) . . ?
N5A C9A N5 14.7(2) . . ?
N5A C9A N3 123.1(4) . . ?
N5A C9A N10 111.6(5) . . ?
N3A C9A N5 122.1(5) . . ?
N3A C9A N3 20.25(19) . . ?
N3A C9A N10 116.1(4) . . ?
N3A C9A N5A 126.8(5) . . ?
N3A C9A N10A 117.6(4) . . ?
N10A C9A N5 118.4(5) . . ?
N10A C9A N3 117.1(4) . . ?
N10A C9A N10 26.0(2) . . ?
N10A C9A N5A 115.6(5) . . ?
N2 C7A N7 113.8(10) . . ?
N2 C7A N3 114.1(10) . . ?
N2 C7A N2A 14.9(2) . . ?
N2 C7A N3A 119.8(11) . . ?
N3 C7A N7 119.2(6) . . ?
N2A C7A N7 117.5(10) . . ?
N2A C7A N3 118.5(10) . . ?
N2A C7A N3A 118.3(9) . . ?
N3A C7A N7 124.2(7) . . ?
N3A C7A N3 20.7(3) . . ?
C9 N5A C8 106.9(4) . . ?
C9A N5A C8 112.4(5) . . ?
C9A N5A C9 20.2(2) . . ?
C7 N2A H2AA 122.3 . . ?
C7 N2A H2AB 116.4 . . ?
C7A N2A C7 11.5(3) . . ?
C7A N2A H2AA 120.0 . . ?
C7A N2A H2AB 120.0 . . ?
H2AA N2A H2AB 120.0 . . ?
C7 N3A C9 103.6(5) . . ?
C9A N3A C7 111.8(6) . . ?
C9A N3A C9 19.7(2) . . ?
C9A N3A C7A 116.1(6) . . ?
C7A N3A C7 12.1(3) . . ?
C7A N3A C9 111.5(5) . . ?
C9 N10A H10C 119.6 . . ?
C9 N10A H10D 116.8 . . ?
N10 N10A C9 65.3(5) . . ?
N10 N10A C9A 84.4(5) . . ?
N10 N10A H10C 95.8 . . ?
N10 N10A H10D 89.8 . . ?
C9A N10A C9 19.2(2) . . ?
C9A N10A H10C 120.0 . . ?
C9A N10A H10D 120.0 . . ?
H10C N10A H10D 120.0 . . ?

loop_
_geom_bond_atom_site_label_1
_geom_bond_atom_site_label_2
_geom_bond_distance
_geom_bond_site_symmetry_2
_geom_bond_publ_flag
Cu1 N1 2.0237(10) 7_556 ?
Cu1 N1 2.0237(10) . ?
Cu1 N1 2.0237(10) 4_665 ?
Cu1 N1 2.0237(10) 10_666 ?
Si1 F2 1.6819(9) 13_676 ?
Si1 F2 1.6820(9) . ?
Si1 F3 1.6788(10) 13_676 ?
Si1 F3 1.6788(10) . ?
Si1 F1 1.7051(14) . ?
Si1 F1 1.7051(14) 13_676 ?
N7 C8 1.352(2) . ?
N7 C7 1.323(14) . ?
N7 C7A 1.400(11) . ?
N9 C10 1.353(2) 3_565 ?
N9 C10 1.350(2) . ?
N1 C5 1.3432(18) . ?
N1 C1 1.3464(17) . ?
N6 H6A 0.8600 . ?
N6 H6B 0.8600 . ?
N6 C8 1.331(2) . ?
N8 H8A 0.8600 . ?
N8 H8B 0.8600 . ?
N8 C10 1.348(2) . ?
N5 C8 1.316(8) . ?
N5 C9 1.342(9) . ?
N5 C9A 1.428(9) . ?
N2 H2A 0.8600 . ?
N2 H2B 0.8600 . ?
N2 C7 1.350(11) . ?
N2 C7A 1.314(16) . ?
C8 N5A 1.414(7) . ?
C5 H5 0.9300 . ?
C5 C4 1.3893(18) . ?
C4 H4 0.9300 . ?
C4 C3 1.390(2) . ?
C3 C3 1.484(2) 12_566 ?
C3 C2 1.399(2) . ?
C7 N3 1.344(14) . ?
C7 N2A 1.431(16) . ?
C7 N3A 1.406(14) . ?
C1 H1 0.9300 . ?
C1 C2 1.3927(18) . ?
C2 H2 0.9300 . ?
N3 C9 1.349(6) . ?
N3 C9A 1.423(7) . ?
N3 C7A 1.388(13) . ?
C9 N10 1.338(6) . ?
C9 N5A 1.401(9) . ?
C9 N3A 1.439(6) . ?
C9 N10A 1.473(6) . ?
N10 H10A 0.8600 . ?
N10 H10B 0.8600 . ?
N10 C9A 1.434(6) . ?
N10 N10A 0.632(4) . ?
C9A N5A 1.363(9) . ?
C9A N3A 1.341(6) . ?
C9A N10A 1.349(6) . ?
C7A N2A 1.323(11) . ?
C7A N3A 1.347(12) . ?
N2A H2AA 0.8600 . ?
N2A H2AB 0.8600 . ?
N10A H10C 0.8600 . ?
N10A H10D 0.8600 . ?

loop_
_geom_torsion_atom_site_label_1
_geom_torsion_atom_site_label_2
_geom_torsion_atom_site_label_3
_geom_torsion_atom_site_label_4
_geom_torsion
_geom_torsion_site_symmetry_1
_geom_torsion_site_symmetry_2
_geom_torsion_site_symmetry_3
_geom_torsion_site_symmetry_4
_geom_torsion_publ_flag
Cu1 N1 C5 C4 -167.42(13) . . . . ?
Cu1 N1 C1 C2 168.66(12) . . . . ?
N7 C8 N5A C9 -31.3(5) . . . . ?
N7 C8 N5A C9A -10.7(5) . . . . ?
N7 C7 N3 C9 0.0 . . . . ?
N7 C7 N3 C9A -21.4(2) . . . . ?
N7 C7 N3 C7A -104(4) . . . . ?
N7 C7 N2A C7A 87(5) . . . . ?
N7 C7 N3A C9 43.2(5) . . . . ?
N7 C7 N3A C9A 24.4(6) . . . . ?
N7 C7 N3A C7A -89(4) . . . . ?
N7 C7A N2A C7 -74(5) . . . . ?
N7 C7A N3A C7 68(4) . . . . ?
N7 C7A N3A C9 17.1(7) . . . . ?
N7 C7A N3A C9A -3.8(7) . . . . ?
N1 C5 C4 C3 -1.4(3) . . . . ?
N1 C1 C2 C3 -0.6(2) . . . . ?
N6 C8 N5A C9 166.4(2) . . . . ?
N6 C8 N5A C9A -173.0(3) . . . . ?
C10 N9 C10 N9 0.0 3_565 . . 2_665 ?
C10 N9 C10 N8 180.0 3_565 . . . ?
N5 C8 N5A C9 63(2) . . . . ?
N5 C8 N5A C9A 83(2) . . . . ?
N5 C9 N10 C9A -90.8(10) . . . . ?
N5 C9 N10 N10A -89.9(5) . . . . ?
N5 C9 N5A C8 -59(2) . . . . ?
N5 C9 N5A C9A -168(3) . . . . ?
N5 C9 N3A C7 -40.8(5) . . . . ?
N5 C9 N3A C9A 76.5(10) . . . . ?
N5 C9 N3A C7A -31.1(5) . . . . ?
N5 C9 N10A N10 103.4(6) . . . . ?
N5 C9 N10A C9A -77.6(10) . . . . ?
N5 C9A N5A C8 -66(2) . . . . ?
N5 C9A N5A C9 12(3) . . . . ?
N5 C9A N3A C7 1.2(6) . . . . ?
N5 C9A N3A C9 -67.3(9) . . . . ?
N5 C9A N3A C7A 13.6(7) . . . . ?
N5 C9A N10A C9 69.9(9) . . . . ?
N5 C9A N10A N10 70.8(6) . . . . ?
N2 C7 N3 C9 180.0 . . . . ?
N2 C7 N3 C9A 158.6(2) . . . . ?
N2 C7 N3 C7A 76(4) . . . . ?
N2 C7 N2A C7A -174(7) . . . . ?
N2 C7 N3A C9 -161.5(4) . . . . ?
N2 C7 N3A C9A 179.7(4) . . . . ?
N2 C7 N3A C7A 67(4) . . . . ?
N2 C7A N2A C7 5(7) . . . . ?
N2 C7A N3A C7 -94(4) . . . . ?
N2 C7A N3A C9 -144.8(4) . . . . ?
N2 C7A N3A C9A -165.8(4) . . . . ?
C8 N7 C7 N2 180.0 . . . . ?
C8 N7 C7 N3 0.0 . . . . ?
C8 N7 C7 N2A -164.7(3) . . . . ?
C8 N7 C7 N3A -25.5(5) . . . . ?
C8 N7 C7A N2 165.8(4) . . . . ?
C8 N7 C7A N3 26.6(6) . . . . ?
C8 N7 C7A N2A -178.2(4) . . . . ?
C8 N7 C7A N3A 2.9(6) . . . . ?
C8 N5 C9 N3 0.0 . . . . ?
C8 N5 C9 N10 180.0 . . . . ?
C8 N5 C9 N5A 100(2) . . . . ?
C8 N5 C9 N3A 23.5(3) . . . . ?
C8 N5 C9 N10A 151.5(2) . . . . ?
C8 N5 C9A N3 -42.9(4) . . . . ?
C8 N5 C9A N10 -160.0(2) . . . . ?
C8 N5 C9A N5A 91(2) . . . . ?
C8 N5 C9A N3A -22.2(5) . . . . ?
C8 N5 C9A N10A 174.2(3) . . . . ?
C5 N1 C1 C2 -0.2(2) . . . . ?
C5 C4 C3 C3 176.62(12) . . . 12_566 ?
C5 C4 C3 C2 0.5(2) . . . . ?
C4 C3 C2 C1 0.5(2) . . . . ?
C3 C3 C2 C1 -175.75(12) 12_566 . . . ?
C7 N7 C8 N6 180.0 . . . . ?
C7 N7 C8 N5 0.0 . . . . ?
C7 N7 C8 N5A 18.0(3) . . . . ?
C7 N7 C7A N2 81(4) . . . . ?
C7 N7 C7A N3 -58(4) . . . . ?
C7 N7 C7A N2A 97(4) . . . . ?
C7 N7 C7A N3A -82(4) . . . . ?
C7 N2 C7A N7 -67(5) . . . . ?
C7 N2 C7A N3 74(5) . . . . ?
C7 N2 C7A N2A -175(6) . . . . ?
C7 N2 C7A N3A 97(5) . . . . ?
C7 N3 C9 N5 0.0 . . . . ?
C7 N3 C9 N10 180.0 . . . . ?
C7 N3 C9 N5A -18.3(3) . . . . ?
C7 N3 C9 N3A -86.8(9) . . . . ?
C7 N3 C9 N10A -152.0(2) . . . . ?
C7 N3 C9A N5 41.3(5) . . . . ?
C7 N3 C9A N10 159.1(3) . . . . ?
C7 N3 C9A N5A 28.7(6) . . . . ?
C7 N3 C9A N3A -78.7(10) . . . . ?
C7 N3 C9A N10A -175.4(4) . . . . ?
C7 N3 C7A N7 55(4) . . . . ?
C7 N3 C7A N2 -84(4) . . . . ?
C7 N3 C7A N2A -100(4) . . . . ?
C7 N3 C7A N3A 165(4) . . . . ?
C1 N1 C5 C4 1.2(2) . . . . ?
N3 C7 N2A C7A -80(5) . . . . ?
N3 C7 N3A C9 -63.2(9) . . . . ?
N3 C7 N3A C9A -82.0(9) . . . . ?
N3 C7 N3A C7A 165(5) . . . . ?
N3 C9 N10 C9A 89.2(10) . . . . ?
N3 C9 N10 N10A 90.1(5) . . . . ?
N3 C9 N5A C8 31.7(5) . . . . ?
N3 C9 N5A C9A -77.5(9) . . . . ?
N3 C9 N3A C7 65.4(9) . . . . ?
N3 C9 N3A C9A -177.4(15) . . . . ?
N3 C9 N3A C7A 75.0(10) . . . . ?
N3 C9 N10A N10 -102.0(5) . . . . ?
N3 C9 N10A C9A 77.0(10) . . . . ?
N3 C9A N5A C8 -14.5(6) . . . . ?
N3 C9A N5A C9 63.4(9) . . . . ?
N3 C9A N3A C7 71.0(9) . . . . ?
N3 C9A N3A C9 2.5(14) . . . . ?
N3 C9A N3A C7A 83.4(10) . . . . ?
N3 C9A N10A C9 -71.6(10) . . . . ?
N3 C9A N10A N10 -70.7(6) . . . . ?
N3 C7A N2A C7 82(5) . . . . ?
N3 C7A N3A C7 -14(4) . . . . ?
N3 C7A N3A C9 -65.4(8) . . . . ?
N3 C7A N3A C9A -86.4(9) . . . . ?
C9 N5 C8 N7 0.0 . . . . ?
C9 N5 C8 N6 180.0 . . . . ?
C9 N5 C8 N5A -96(2) . . . . ?
C9 N5 C9A N3 58.2(9) . . . . ?
C9 N5 C9A N10 -59.0(9) . . . . ?
C9 N5 C9A N5A -168(3) . . . . ?
C9 N5 C9A N3A 78.9(10) . . . . ?
C9 N5 C9A N10A -84.7(10) . . . . ?
C9 N3 C9A N5 -57.4(9) . . . . ?
C9 N3 C9A N10 60.4(9) . . . . ?
C9 N3 C9A N5A -70.0(10) . . . . ?
C9 N3 C9A N3A -177.4(15) . . . . ?
C9 N3 C9A N10A 86.0(11) . . . . ?
C9 N3 C7A N7 -26.6(6) . . . . ?
C9 N3 C7A N2 -165.7(4) . . . . ?
C9 N3 C7A N2A 178.4(4) . . . . ?
C9 N3 C7A N3A 83.4(9) . . . . ?
C9 N10 C9A N5 59.6(9) . . . . ?
C9 N10 C9A N3 -62.0(9) . . . . ?
C9 N10 C9A N5A 74.6(9) . . . . ?
C9 N10 C9A N3A -81.1(10) . . . . ?
C9 N10 C9A N10A 179.0(12) . . . . ?
C9 N10 N10A C9A -0.3(4) . . . . ?
N10 C9 N5A C8 -166.5(2) . . . . ?
N10 C9 N5A C9A 84.4(10) . . . . ?
N10 C9 N3A C7 162.1(4) . . . . ?
N10 C9 N3A C9A -80.6(10) . . . . ?
N10 C9 N3A C7A 171.7(4) . . . . ?
N10 C9 N10A C9A 179.0(12) . . . . ?
N10 C9A N5A C8 -142.6(4) . . . . ?
N10 C9A N5A C9 -64.7(9) . . . . ?
N10 C9A N3A C7 135.7(4) . . . . ?
N10 C9A N3A C9 67.2(10) . . . . ?
N10 C9A N3A C7A 148.1(4) . . . . ?
N10 C9A N10A C9 -0.9(11) . . . . ?
C9A N5 C8 N7 21.9(3) . . . . ?
C9A N5 C8 N6 -158.1(3) . . . . ?
C9A N5 C8 N5A -74(2) . . . . ?
C9A N5 C9 N3 -88.5(10) . . . . ?
C9A N5 C9 N10 91.5(10) . . . . ?
C9A N5 C9 N5A 12(3) . . . . ?
C9A N5 C9 N3A -64.9(9) . . . . ?
C9A N5 C9 N10A 63.1(9) . . . . ?
C9A N3 C9 N5 89.2(10) . . . . ?
C9A N3 C9 N10 -90.8(10) . . . . ?
C9A N3 C9 N5A 70.9(9) . . . . ?
C9A N3 C9 N3A 2.5(14) . . . . ?
C9A N3 C9 N10A -62.8(9) . . . . ?
C9A N3 C7A N7 -47.0(5) . . . . ?
C9A N3 C7A N2 173.9(4) . . . . ?
C9A N3 C7A N2A 158.0(4) . . . . ?
C9A N3 C7A N3A 63.0(8) . . . . ?
C9A N10 N10A C9 0.3(4) . . . . ?
C7A N7 C8 N6 167.0(3) . . . . ?
C7A N7 C8 N5 -13.0(3) . . . . ?
C7A N7 C8 N5A 4.9(4) . . . . ?
C7A N7 C7 N2 -80(4) . . . . ?
C7A N7 C7 N3 100(4) . . . . ?
C7A N7 C7 N2A -64(4) . . . . ?
C7A N7 C7 N3A 75(4) . . . . ?
C7A N2 C7 N7 94(5) . . . . ?
C7A N2 C7 N3 -86(5) . . . . ?
C7A N2 C7 N2A 5(7) . . . . ?
C7A N2 C7 N3A -64(5) . . . . ?
C7A N3 C9 N5 13.2(2) . . . . ?
C7A N3 C9 N10 -166.8(2) . . . . ?
C7A N3 C9 N5A -5.2(4) . . . . ?
C7A N3 C9 N3A -73.6(9) . . . . ?
C7A N3 C9 N10A -138.9(4) . . . . ?
C7A N3 C9A N5 54.1(5) . . . . ?
C7A N3 C9A N10 171.9(3) . . . . ?
C7A N3 C9A N5A 41.5(6) . . . . ?
C7A N3 C9A N3A -65.9(9) . . . . ?
C7A N3 C9A N10A -162.5(4) . . . . ?
N5A C9 N10 C9A -74.5(9) . . . . ?
N5A C9 N10 N10A -73.5(6) . . . . ?
N5A C9 N3A C7 -57.1(5) . . . . ?
N5A C9 N3A C9A 60.1(9) . . . . ?
N5A C9 N3A C7A -47.5(5) . . . . ?
N5A C9 N10A N10 115.5(6) . . . . ?
N5A C9 N10A C9A -65.5(10) . . . . ?
N5A C9A N3A C7 -15.7(7) . . . . ?
N5A C9A N3A C9 -84.2(11) . . . . ?
N5A C9A N3A C7A -3.3(7) . . . . ?
N5A C9A N10A C9 86.1(10) . . . . ?
N5A C9A N10A N10 87.1(6) . . . . ?
N2A C7 N3 C9 164.9(3) . . . . ?
N2A C7 N3 C9A 143.5(5) . . . . ?
N2A C7 N3 C7A 61(4) . . . . ?
N2A C7 N3A C9 -175.0(5) . . . . ?
N2A C7 N3A C9A 166.2(5) . . . . ?
N2A C7 N3A C7A 53(4) . . . . ?
N2A C7A N3A C7 -111(5) . . . . ?
N2A C7A N3A C9 -161.8(4) . . . . ?
N2A C7A N3A C9A 177.2(5) . . . . ?
N3A C7 N3 C9 89.2(9) . . . . ?
N3A C7 N3 C9A 67.8(8) . . . . ?
N3A C7 N3 C7A -14(4) . . . . ?
N3A C7 N2A C7A -59(5) . . . . ?
N3A C9 N10 C9A 66.8(9) . . . . ?
N3A C9 N10 N10A 67.8(6) . . . . ?
N3A C9 N5A C8 52.5(4) . . . . ?
N3A C9 N5A C9A -56.6(9) . . . . ?
N3A C9 N10A N10 -120.7(6) . . . . ?
N3A C9 N10A C9A 58.3(9) . . . . ?
N3A C9A N5A C8 9.9(7) . . . . ?
N3A C9A N5A C9 87.8(11) . . . . ?
N3A C9A N10A C9 -94.4(11) . . . . ?
N3A C9A N10A N10 -93.5(6) . . . . ?
N3A C7A N2A C7 105(6) . . . . ?
N10A C9 N10 C9A -0.9(11) . . . . ?
N10A C9 N5A C8 168.2(3) . . . . ?
N10A C9 N5A C9A 59.1(9) . . . . ?
N10A C9 N3A C7 -173.7(4) . . . . ?
N10A C9 N3A C9A -56.4(9) . . . . ?
N10A C9 N3A C7A -164.1(5) . . . . ?
N10A N10 C9A N5 -119.4(6) . . . . ?
N10A N10 C9A N3 119.0(6) . . . . ?
N10A N10 C9A N5A -104.4(6) . . . . ?
N10A N10 C9A N3A 99.9(6) . . . . ?
N10A C9A N5A C8 -170.7(4) . . . . ?
N10A C9A N5A C9 -92.8(10) . . . . ?
N10A C9A N3A C7 164.9(4) . . . . ?
N10A C9A N3A C9 96.4(11) . . . . ?
N10A C9A N3A C7A 177.3(4) . . . . ?

loop_
_smtbx_masks_void_nr
_smtbx_masks_void_average_x
_smtbx_masks_void_average_y
_smtbx_masks_void_average_z
_smtbx_masks_void_volume
_smtbx_masks_void_count_electrons
_smtbx_masks_void_content
1 0.000 0.000 -0.971 1813.3 593.2 ?
2 0.333 0.667 0.250 84.9 21.1 ?
3 0.333 0.667 0.750 84.9 20.9 ?
4 0.667 0.333 0.250 84.9 21.4 ?
5 0.667 0.333 0.750 84.9 21.2 ?
